data_7040090
loop_
_publ_author_name
'Carmona, Mar\'ia'
'Rodr\'iguez, Ricardo'
'Lahoz, Fernando J.'
'Garc\'ia-Ordu\~na, Pilar'
'Osante, I\~naki'
'Cativiela, Carlos'
'L\'opez, Jos\'e A'
'Carmona, Daniel'

_publ_section_title
;
 Half-sandwich complexes of rhodium containing cysteine-derived ligands.
;
_journal_issue 36
_journal_name_full 'Dalton transactions (Cambridge, England : 2003)'
_journal_page_first 14203
_journal_page_last 14215
_journal_paper_doi 10.1039/c6dt02411d
_journal_volume 45
_journal_year 2016
_chemical_absolute_configuration rmad
_chemical_formula_moiety 'C20 H27 N O2 Rh S, F6 Sb, C H4 O'
_chemical_formula_sum 'C21 H31 F6 N O3 Rh S Sb'
_chemical_formula_weight 716.19
_chemical_name_systematic
;
 ?
;
_space_group_crystal_system orthorhombic
_space_group_IT_number 19
_space_group_name_Hall 'P 2ac 2ab'
_space_group_name_H-M_alt 'P 21 21 21'
_symmetry_space_group_name_Hall 'P 2ac 2ab'
_symmetry_space_group_name_H-M 'P 21 21 21'
_atom_sites_solution_hydrogens mixed
_audit_creation_method SHELXL-2014
_audit_update_record
;
2016-06-15 deposited with the CCDC.
2016-08-01 downloaded from the CCDC.
;
_cell_angle_alpha 90
_cell_angle_beta 90
_cell_angle_gamma 90
_cell_formula_units_Z 4
_cell_length_a 9.0609(4)
_cell_length_b 12.3624(5)
_cell_length_c 22.9088(9)
_cell_measurement_reflns_used 9861
_cell_measurement_temperature 100(2)
_cell_measurement_theta_max 29.441
_cell_measurement_theta_min 2.247
_cell_volume 2566.12(18)
_computing_cell_refinement 'SAINT+ in APEX2 v. 2008.4 (Bruker AXS, 2008)'
_computing_data_collection 'SMART in APEX2 v. 2008.4 (Bruker AXS, 2008)'
_computing_data_reduction 'SAINT+ in APEX2 v. 2008.4 (Bruker AXS, 2008)'
_computing_molecular_graphics 'XP program, SHELXTL v6.12, Bruker2000'
_computing_publication_material 'XCIF program, PLATON(Spek, 1998)'
_computing_structure_refinement 'SHELXL-2014 (Sheldrick, 2014)'
_computing_structure_solution 'SHELXS-2013 (Sheldrick, 2013)'
_diffrn_ambient_temperature 100(2)
_diffrn_detector_area_resol_mean 8.26
_diffrn_measured_fraction_theta_full 0.999
_diffrn_measured_fraction_theta_max 0.953
_diffrn_measurement_device_type 'Bruker APEX DUO CCD system'
_diffrn_measurement_method 'narrow \w frames'
_diffrn_radiation_monochromator graphite
_diffrn_radiation_source 'fine-focus sealed tube'
_diffrn_radiation_type MoK\a
_diffrn_radiation_wavelength 0.71073
_diffrn_reflns_av_R_equivalents 0.0398
_diffrn_reflns_av_unetI/netI 0.0329
_diffrn_reflns_Laue_measured_fraction_full 0.999
_diffrn_reflns_Laue_measured_fraction_max 0.953
_diffrn_reflns_limit_h_max 12
_diffrn_reflns_limit_h_min -12
_diffrn_reflns_limit_k_max 15
_diffrn_reflns_limit_k_min -16
_diffrn_reflns_limit_l_max 31
_diffrn_reflns_limit_l_min -30
_diffrn_reflns_number 26945
_diffrn_reflns_point_group_measured_fraction_full 0.999
_diffrn_reflns_point_group_measured_fraction_max 0.928
_diffrn_reflns_theta_full 27.500
_diffrn_reflns_theta_max 29.577
_diffrn_reflns_theta_min 1.778
_exptl_absorpt_coefficient_mu 1.844
_exptl_absorpt_correction_T_max 0.7167
_exptl_absorpt_correction_T_min 0.5735
_exptl_absorpt_correction_type multi-scan
_exptl_absorpt_process_details
;
 SADABS: Area-Detector Absorption Correction. (1996) Bruker-AXS 
 within APEX2 package.
;
_exptl_crystal_colour yellow
_exptl_crystal_density_diffrn 1.854
_exptl_crystal_description prism
_exptl_crystal_F_000 1416
_exptl_crystal_size_max 0.381
_exptl_crystal_size_mid 0.212
_exptl_crystal_size_min 0.153
_refine_diff_density_max 0.960
_refine_diff_density_min -0.813
_refine_diff_density_rms 0.098
_refine_ls_abs_structure_details
;
 Flack x determined using 2728 quotients [(I+)-(I-)]/[(I+)+(I-)]
 (Parsons, Flack and Wagner, Acta Cryst. B69 (2013) 249-259).
;
_refine_ls_abs_structure_Flack -0.015(13)
_refine_ls_extinction_method none
_refine_ls_goodness_of_fit_ref 1.055
_refine_ls_hydrogen_treatment mixed
_refine_ls_matrix_type full
_refine_ls_number_parameters 334
_refine_ls_number_reflns 6682
_refine_ls_number_restraints 4
_refine_ls_restrained_S_all 1.055
_refine_ls_R_factor_all 0.0317
_refine_ls_R_factor_gt 0.0312
_refine_ls_shift/su_max 0.003
_refine_ls_shift/su_mean 0.000
_refine_ls_structure_factor_coef Fsqd
_refine_ls_weighting_details 'w=1/[\s^2^(Fo^2^)+(0.0216P)^2^+5.6353P] where P=(Fo^2^+2Fc^2^)/3'
_refine_ls_weighting_scheme calc
_refine_ls_wR_factor_gt 0.0743
_refine_ls_wR_factor_ref 0.0745
_reflns_Friedel_coverage 0.734
_reflns_Friedel_fraction_full 1.000
_reflns_Friedel_fraction_max 0.896
_reflns_number_gt 6562
_reflns_number_total 6682
_reflns_threshold_expression 'I > 2\s(I)'
_cod_data_source_file c6dt02411d3.cif
_cod_data_source_block cmpnd_6Sb
_cod_depositor_comments 'Adding full bibliography for 7040089--7040092.cif.'
_cod_database_code 7040090
_shelx_space_group_comment
;
The symmetry employed for this shelxl refinement is uniquely defined
by the following loop, which should always be used as a source of
symmetry information in preference to the above space-group names.
They are only intended as comments.
;
_shelxl_version_number 2014-3

loop_
_space_group_symop_operation_xyz
'x, y, z'
'-x+1/2, -y, z+1/2'
'-x, y+1/2, -z+1/2'
'x+1/2, -y+1/2, -z'

loop_
_atom_site_label
_atom_site_type_symbol
_atom_site_fract_x
_atom_site_fract_y
_atom_site_fract_z
_atom_site_U_iso_or_equiv
_atom_site_adp_type
_atom_site_occupancy
_atom_site_site_symmetry_order
_atom_site_calc_flag
_atom_site_refinement_flags_posn
_atom_site_refinement_flags_adp
_atom_site_refinement_flags_occupancy
_atom_site_disorder_assembly
_atom_site_disorder_group
Rh Rh 0.28953(4) 0.86852(3) 0.16215(2) 0.01769(8) Uani 1 1 d . . . . .
S S 0.49233(14) 0.89886(10) 0.09631(6) 0.0234(2) Uani 1 1 d . . . . .
O1 O 0.3356(4) 1.0266(3) 0.19411(16) 0.0228(7) Uani 1 1 d . . . . .
O2 O 0.5265(5) 1.1264(3) 0.22406(18) 0.0335(8) Uani 1 1 d . . . . .
N N 0.4619(5) 0.8434(3) 0.2237(2) 0.0247(9) Uani 1 1 d D . . . .
C1 C 0.1516(6) 0.7800(4) 0.1019(2) 0.0257(10) Uani 1 1 d . . . . .
C2 C 0.1798(5) 0.7156(4) 0.1533(2) 0.0222(9) Uani 1 1 d . . . . .
C3 C 0.1213(5) 0.7738(4) 0.2025(2) 0.0208(9) Uani 1 1 d . . . . .
C4 C 0.0580(5) 0.8718(4) 0.1821(2) 0.0227(9) Uani 1 1 d . . . . .
C5 C 0.0799(5) 0.8771(4) 0.1198(2) 0.0266(10) Uani 1 1 d . . . . .
C6 C 0.1912(8) 0.7498(5) 0.0404(2) 0.0387(14) Uani 1 1 d . . . . .
H6A H 0.1057 0.7164 0.0214 0.058 Uiso 1 1 calc R U . . .
H6B H 0.2735 0.6983 0.0409 0.058 Uiso 1 1 calc R U . . .
H6C H 0.2203 0.8148 0.0188 0.058 Uiso 1 1 calc R U . . .
C7 C 0.2458(6) 0.6059(4) 0.1550(2) 0.0308(11) Uani 1 1 d . . . . .
H7A H 0.3067 0.5986 0.1902 0.046 Uiso 1 1 calc R U . . .
H7B H 0.3073 0.5949 0.1204 0.046 Uiso 1 1 calc R U . . .
H7C H 0.1671 0.5516 0.1558 0.046 Uiso 1 1 calc R U . . .
C8 C 0.1233(6) 0.7380(5) 0.2653(2) 0.0288(11) Uani 1 1 d . . . . .
H8A H 0.1391 0.8009 0.2906 0.043 Uiso 1 1 calc R U . . .
H8B H 0.2034 0.6859 0.2711 0.043 Uiso 1 1 calc R U . . .
H8C H 0.0288 0.7040 0.2750 0.043 Uiso 1 1 calc R U . . .
C9 C -0.0117(6) 0.9576(5) 0.2192(3) 0.0331(12) Uani 1 1 d . . . . .
H9A H -0.0882 0.9250 0.2438 0.050 Uiso 1 1 calc R U . . .
H9B H -0.0562 1.0128 0.1940 0.050 Uiso 1 1 calc R U . . .
H9C H 0.0637 0.9911 0.2440 0.050 Uiso 1 1 calc R U . . .
C10 C 0.0248(7) 0.9656(6) 0.0806(3) 0.0395(15) Uani 1 1 d . . . . .
H10A H 0.0791 0.9637 0.0436 0.059 Uiso 1 1 calc R U . . .
H10B H 0.0400 1.0358 0.0995 0.059 Uiso 1 1 calc R U . . .
H10C H -0.0807 0.9551 0.0730 0.059 Uiso 1 1 calc R U . . .
C11 C 0.4701(6) 1.0389(4) 0.2118(2) 0.0234(10) Uani 1 1 d . . . . .
C12 C 0.5627(5) 0.9353(4) 0.2123(2) 0.0235(10) Uani 1 1 d D . . . .
C13 C 0.6331(5) 0.9180(4) 0.1529(3) 0.0265(11) Uani 1 1 d . . . . .
C14 C 0.4650(6) 1.0365(4) 0.0672(2) 0.0271(11) Uani 1 1 d . . . . .
H14A H 0.3955 1.0333 0.0339 0.032 Uiso 1 1 calc R U . . .
H14B H 0.4198 1.0823 0.0979 0.032 Uiso 1 1 calc R U . . .
C15 C 0.6064(6) 1.0878(4) 0.0474(2) 0.0249(10) Uani 1 1 d . . . . .
C16 C 0.6739(6) 1.0553(5) -0.0046(2) 0.0295(11) Uani 1 1 d . . . . .
H16 H 0.6285 1.0013 -0.0280 0.035 Uiso 1 1 calc R U . . .
C17 C 0.8062(7) 1.1009(5) -0.0223(3) 0.0367(13) Uani 1 1 d . . . . .
H17 H 0.8521 1.0772 -0.0573 0.044 Uiso 1 1 calc R U . . .
C18 C 0.8711(7) 1.1809(5) 0.0111(3) 0.0410(15) Uani 1 1 d . . . . .
H18 H 0.9621 1.2117 -0.0010 0.049 Uiso 1 1 calc R U . . .
C19 C 0.8046(8) 1.2167(5) 0.0621(3) 0.0397(14) Uani 1 1 d . . . . .
H19 H 0.8481 1.2733 0.0842 0.048 Uiso 1 1 calc R U . . .
C20 C 0.6731(7) 1.1687(4) 0.0808(3) 0.0328(12) Uani 1 1 d . . . . .
H20 H 0.6289 1.1912 0.1163 0.039 Uiso 1 1 calc R U . . .
Sb Sb 0.24591(4) 0.94318(3) 0.88053(2) 0.03557(10) Uani 1 1 d . . . . .
F1A F 0.0969(10) 0.8439(8) 0.8779(6) 0.062(3) Uiso 0.545(16) 1 d . . P A 1
F3A F 0.2098(11) 1.0280(8) 0.9499(4) 0.050(2) Uiso 0.545(16) 1 d . . P A 1
F4A F 0.2845(16) 0.8651(10) 0.8151(5) 0.074(3) Uiso 0.545(16) 1 d . . P A 1
F6A F 0.3723(8) 0.8663(8) 0.9293(3) 0.041(2) Uiso 0.545(16) 1 d . . P A 1
F1B F 0.0778(13) 0.8640(11) 0.9073(6) 0.064(3) Uiso 0.455(16) 1 d . . P A 2
F3B F 0.1656(18) 0.9988(12) 0.9443(6) 0.070(4) Uiso 0.455(16) 1 d . . P A 2
F4B F 0.3438(14) 0.8810(9) 0.8131(4) 0.047(3) Uiso 0.455(16) 1 d . . P A 2
F6B F 0.3419(13) 0.8229(11) 0.9165(5) 0.053(3) Uiso 0.455(16) 1 d . . P A 2
F2 F 0.4059(6) 1.0410(5) 0.8722(3) 0.0771(15) Uani 1 1 d . . . . .
F5 F 0.1341(5) 1.0405(4) 0.8363(2) 0.0632(12) Uani 1 1 d . . . . .
C21 C 0.2470(11) 0.2834(6) 0.1571(3) 0.060(2) Uani 1 1 d . . . . .
H21A H 0.1935 0.3504 0.1484 0.090 Uiso 1 1 calc R U . . .
H21B H 0.2039 0.2237 0.1347 0.090 Uiso 1 1 calc R U . . .
H21C H 0.3510 0.2919 0.1465 0.090 Uiso 1 1 calc R U . . .
O3 O 0.2363(6) 0.2612(4) 0.2156(2) 0.0483(11) Uani 1 1 d D . . . .
H1A H 0.507(6) 0.781(3) 0.220(3) 0.021(15) Uiso 1 1 d D . . . .
H1B H 0.428(9) 0.844(7) 0.2601(17) 0.06(3) Uiso 1 1 d D . . . .
H12 H 0.637(5) 0.947(5) 0.242(2) 0.027(15) Uiso 1 1 d D . . . .
H13A H 0.680(7) 0.848(5) 0.154(3) 0.027(16) Uiso 1 1 d . . . . .
H13B H 0.687(7) 0.974(5) 0.139(3) 0.029(17) Uiso 1 1 d . . . . .
H3 H 0.277(10) 0.200(4) 0.216(4) 0.07(3) Uiso 1 1 d D . . . .

loop_
_atom_site_aniso_label
_atom_site_aniso_U_11
_atom_site_aniso_U_22
_atom_site_aniso_U_33
_atom_site_aniso_U_23
_atom_site_aniso_U_13
_atom_site_aniso_U_12
Rh 0.01501(14) 0.01596(14) 0.02211(15) 0.00114(13) -0.00125(13) -0.00139(12)
S 0.0205(5) 0.0216(5) 0.0281(6) -0.0027(4) 0.0039(5) -0.0017(4)
O1 0.0209(16) 0.0180(15) 0.0294(18) -0.0028(13) 0.0007(14) 0.0005(13)
O2 0.036(2) 0.0232(18) 0.042(2) -0.0029(18) -0.0049(17) -0.0056(17)
N 0.022(2) 0.021(2) 0.031(2) 0.0042(17) -0.0068(17) -0.0044(16)
C1 0.023(2) 0.029(3) 0.025(2) 0.001(2) -0.0044(19) -0.011(2)
C2 0.019(2) 0.024(2) 0.023(2) -0.0023(18) 0.0006(17) -0.0047(17)
C3 0.018(2) 0.020(2) 0.025(2) -0.0002(18) 0.0002(18) -0.0028(17)
C4 0.0150(19) 0.024(2) 0.029(2) 0.003(2) -0.0024(17) -0.0047(19)
C5 0.020(2) 0.028(2) 0.032(3) 0.004(2) -0.006(2) -0.005(2)
C6 0.045(4) 0.049(3) 0.022(2) -0.004(2) -0.001(2) -0.012(3)
C7 0.031(2) 0.023(2) 0.038(3) -0.004(2) 0.000(2) -0.0006(19)
C8 0.029(3) 0.031(3) 0.027(3) 0.004(2) 0.002(2) -0.004(2)
C9 0.023(3) 0.033(3) 0.043(3) -0.005(3) 0.002(2) 0.006(2)
C10 0.028(3) 0.050(4) 0.040(3) 0.020(3) -0.005(2) 0.005(3)
C11 0.024(2) 0.020(2) 0.026(2) -0.0008(18) 0.0000(19) -0.0018(18)
C12 0.017(2) 0.019(2) 0.034(3) 0.003(2) -0.0054(18) -0.0015(18)
C13 0.017(2) 0.022(2) 0.040(3) 0.003(2) 0.000(2) -0.0017(17)
C14 0.026(2) 0.028(3) 0.027(3) 0.004(2) 0.001(2) 0.002(2)
C15 0.027(2) 0.023(2) 0.025(2) 0.0049(19) -0.0019(19) -0.0002(19)
C16 0.033(3) 0.031(2) 0.024(2) 0.005(2) 0.001(2) 0.000(2)
C17 0.036(3) 0.044(3) 0.030(3) 0.012(2) 0.007(2) 0.001(3)
C18 0.030(3) 0.040(3) 0.053(4) 0.023(3) 0.003(3) -0.005(3)
C19 0.044(3) 0.025(3) 0.051(4) 0.003(2) -0.012(3) -0.006(3)
C20 0.036(3) 0.025(2) 0.036(3) 0.000(2) 0.001(2) -0.001(2)
Sb 0.0357(2) 0.0402(2) 0.03081(18) 0.00974(15) -0.00418(16) 0.00190(16)
F2 0.060(3) 0.073(3) 0.099(4) 0.003(3) 0.021(3) -0.016(3)
F5 0.076(3) 0.051(3) 0.062(3) 0.021(2) -0.020(3) 0.015(2)
C21 0.081(6) 0.038(3) 0.061(4) 0.011(3) 0.020(5) 0.016(4)
O3 0.041(3) 0.043(3) 0.060(3) 0.000(2) 0.001(2) 0.009(2)

loop_
_atom_type_symbol
_atom_type_description
_atom_type_scat_dispersion_real
_atom_type_scat_dispersion_imag
_atom_type_scat_source
C C 0.0033 0.0016 'International Tables Vol C Tables 4.2.6.8 and 6.1.1.4'
H H 0.0000 0.0000 'International Tables Vol C Tables 4.2.6.8 and 6.1.1.4'
F F 0.0171 0.0103 'International Tables Vol C Tables 4.2.6.8 and 6.1.1.4'
N N 0.0061 0.0033 'International Tables Vol C Tables 4.2.6.8 and 6.1.1.4'
O O 0.0106 0.0060 'International Tables Vol C Tables 4.2.6.8 and 6.1.1.4'
Rh Rh -1.1178 0.9187 'International Tables Vol C Tables 4.2.6.8 and 6.1.1.4'
S S 0.1246 0.1234 'International Tables Vol C Tables 4.2.6.8 and 6.1.1.4'
Sb Sb -0.5866 1.5461 'International Tables Vol C Tables 4.2.6.8 and 6.1.1.4'

loop_
_geom_angle_atom_site_label_1
_geom_angle_atom_site_label_2
_geom_angle_atom_site_label_3
_geom_angle
N Rh O1 76.22(15)
N Rh C3 99.04(18)
O1 Rh C3 119.68(16)
N Rh C5 164.03(19)
O1 Rh C5 106.57(18)
C3 Rh C5 65.7(2)
N Rh C2 105.93(17)
O1 Rh C2 158.84(16)
C3 Rh C2 39.31(18)
C5 Rh C2 65.7(2)
N Rh C4 125.35(19)
O1 Rh C4 95.79(18)
C3 Rh C4 38.74(19)
C5 Rh C4 39.4(2)
C2 Rh C4 65.44(19)
N Rh C1 140.78(19)
O1 Rh C1 142.99(18)
C3 Rh C1 65.5(2)
C5 Rh C1 38.7(2)
C2 Rh C1 39.17(18)
C4 Rh C1 65.2(2)
N Rh S 82.99(14)
O1 Rh S 85.57(10)
C3 Rh S 154.53(14)
C5 Rh S 112.76(15)
C2 Rh S 115.57(13)
C4 Rh S 151.20(14)
C1 Rh S 96.93(15)
C13 S C14 103.3(2)
C13 S Rh 96.21(18)
C14 S Rh 105.52(18)
C11 O1 Rh 113.6(3)
C12 N Rh 102.9(3)
C12 N H1A 112(4)
Rh N H1A 114(4)
C12 N H1B 112(6)
Rh N H1B 112(6)
H1A N H1B 105(7)
C5 C1 C2 108.2(5)
C5 C1 C6 126.1(5)
C2 C1 C6 125.8(5)
C5 C1 Rh 69.7(3)
C2 C1 Rh 69.9(3)
C6 C1 Rh 126.0(4)
C3 C2 C1 107.3(4)
C3 C2 C7 125.8(5)
C1 C2 C7 126.8(5)
C3 C2 Rh 69.9(3)
C1 C2 Rh 70.9(3)
C7 C2 Rh 128.1(3)
C4 C3 C2 108.5(4)
C4 C3 C8 124.8(5)
C2 C3 C8 126.7(5)
C4 C3 Rh 71.2(3)
C2 C3 Rh 70.8(3)
C8 C3 Rh 124.5(4)
C3 C4 C5 108.0(5)
C3 C4 C9 126.0(5)
C5 C4 C9 125.9(5)
C3 C4 Rh 70.1(3)
C5 C4 Rh 69.9(3)
C9 C4 Rh 123.1(4)
C1 C5 C4 108.0(5)
C1 C5 C10 126.4(5)
C4 C5 C10 125.4(5)
C1 C5 Rh 71.5(3)
C4 C5 Rh 70.8(3)
C10 C5 Rh 127.1(4)
C1 C6 H6A 109.5
C1 C6 H6B 109.5
H6A C6 H6B 109.5
C1 C6 H6C 109.5
H6A C6 H6C 109.5
H6B C6 H6C 109.5
C2 C7 H7A 109.5
C2 C7 H7B 109.5
H7A C7 H7B 109.5
C2 C7 H7C 109.5
H7A C7 H7C 109.5
H7B C7 H7C 109.5
C3 C8 H8A 109.5
C3 C8 H8B 109.5
H8A C8 H8B 109.5
C3 C8 H8C 109.5
H8A C8 H8C 109.5
H8B C8 H8C 109.5
C4 C9 H9A 109.5
C4 C9 H9B 109.5
H9A C9 H9B 109.5
C4 C9 H9C 109.5
H9A C9 H9C 109.5
H9B C9 H9C 109.5
C5 C10 H10A 109.5
C5 C10 H10B 109.5
H10A C10 H10B 109.5
C5 C10 H10C 109.5
H10A C10 H10C 109.5
H10B C10 H10C 109.5
O2 C11 O1 124.6(5)
O2 C11 C12 120.4(5)
O1 C11 C12 114.8(4)
N C12 C13 108.1(4)
N C12 C11 107.8(4)
C13 C12 C11 109.9(4)
N C12 H12 115(4)
C13 C12 H12 111(4)
C11 C12 H12 105(4)
C12 C13 S 111.1(3)
C12 C13 H13A 107(4)
S C13 H13A 102(4)
C12 C13 H13B 115(4)
S C13 H13B 103(4)
H13A C13 H13B 117(5)
C15 C14 S 112.6(4)
C15 C14 H14A 109.1
S C14 H14A 109.1
C15 C14 H14B 109.1
S C14 H14B 109.1
H14A C14 H14B 107.8
C20 C15 C16 118.9(5)
C20 C15 C14 120.4(5)
C16 C15 C14 120.7(5)
C17 C16 C15 120.7(5)
C17 C16 H16 119.6
C15 C16 H16 119.6
C18 C17 C16 119.8(6)
C18 C17 H17 120.1
C16 C17 H17 120.1
C17 C18 C19 120.7(6)
C17 C18 H18 119.7
C19 C18 H18 119.7
C18 C19 C20 119.5(6)
C18 C19 H19 120.3
C20 C19 H19 120.3
C15 C20 C19 120.4(6)
C15 C20 H20 119.8
C19 C20 H20 119.8
F4A Sb F1A 76.0(7)
F4A Sb F6A 96.0(5)
F1A Sb F6A 97.6(5)
F3B Sb F5 88.5(5)
F4A Sb F5 89.9(4)
F1A Sb F5 90.8(3)
F6A Sb F5 170.7(4)
F3B Sb F2 98.6(6)
F4A Sb F2 96.2(5)
F1A Sb F2 172.0(5)
F6A Sb F2 85.2(3)
F5 Sb F2 87.1(3)
F3B Sb F6B 97.6(6)
F5 Sb F6B 168.8(5)
F2 Sb F6B 101.0(4)
F3B Sb F1B 66.8(8)
F5 Sb F1B 94.1(4)
F2 Sb F1B 165.3(5)
F6B Sb F1B 80.0(5)
F4A Sb F3A 178.5(5)
F1A Sb F3A 105.4(6)
F6A Sb F3A 83.6(4)
F5 Sb F3A 90.3(3)
F2 Sb F3A 82.3(4)
F3B Sb F4B 176.8(6)
F5 Sb F4B 94.1(3)
F2 Sb F4B 79.8(4)
F6B Sb F4B 80.0(5)
F1B Sb F4B 114.6(7)
O3 C21 H21A 109.5
O3 C21 H21B 109.5
H21A C21 H21B 109.5
O3 C21 H21C 109.5
H21A C21 H21C 109.5
H21B C21 H21C 109.5
C21 O3 H3 99(6)

loop_
_geom_bond_atom_site_label_1
_geom_bond_atom_site_label_2
_geom_bond_distance
Rh N 2.127(4)
Rh O1 2.128(3)
Rh C3 2.133(5)
Rh C5 2.136(5)
Rh C2 2.146(5)
Rh C4 2.148(5)
Rh C1 2.159(5)
Rh S 2.4067(13)
S C13 1.834(6)
S C14 1.845(5)
O1 C11 1.293(6)
O2 C11 1.229(6)
N C12 1.481(6)
N H1A 0.87(3)
N H1B 0.89(3)
C1 C5 1.424(8)
C1 C2 1.443(7)
C1 C6 1.502(8)
C2 C3 1.439(7)
C2 C7 1.483(7)
C3 C4 1.420(7)
C3 C8 1.504(7)
C4 C5 1.442(7)
C4 C9 1.498(8)
C5 C10 1.501(8)
C6 H6A 0.9800
C6 H6B 0.9800
C6 H6C 0.9800
C7 H7A 0.9800
C7 H7B 0.9800
C7 H7C 0.9800
C8 H8A 0.9800
C8 H8B 0.9800
C8 H8C 0.9800
C9 H9A 0.9800
C9 H9B 0.9800
C9 H9C 0.9800
C10 H10A 0.9800
C10 H10B 0.9800
C10 H10C 0.9800
C11 C12 1.531(7)
C12 C13 1.518(8)
C12 H12 0.96(3)
C13 H13A 0.96(6)
C13 H13B 0.90(7)
C14 C15 1.500(7)
C14 H14A 0.9900
C14 H14B 0.9900
C15 C20 1.396(8)
C15 C16 1.398(7)
C16 C17 1.386(8)
C16 H16 0.9500
C17 C18 1.382(10)
C17 H17 0.9500
C18 C19 1.387(10)
C18 H18 0.9500
C19 C20 1.398(9)
C19 H19 0.9500
C20 H20 0.9500
Sb F3B 1.771(14)
Sb F4A 1.817(11)
Sb F1A 1.825(9)
Sb F6A 1.860(7)
Sb F5 1.870(4)
Sb F2 1.897(5)
Sb F6B 1.910(11)
Sb F1B 1.912(12)
Sb F3A 1.932(9)
Sb F4B 1.940(10)
C21 O3 1.371(9)
C21 H21A 0.9800
C21 H21B 0.9800
C21 H21C 0.9800
O3 H3 0.85(3)

loop_
_geom_torsion_atom_site_label_1
_geom_torsion_atom_site_label_2
_geom_torsion_atom_site_label_3
_geom_torsion_atom_site_label_4
_geom_torsion
C5 C1 C2 C3 1.3(5)
C6 C1 C2 C3 -178.8(5)
Rh C1 C2 C3 60.7(3)
C5 C1 C2 C7 176.8(5)
C6 C1 C2 C7 -3.3(8)
Rh C1 C2 C7 -123.8(5)
C5 C1 C2 Rh -59.5(3)
C6 C1 C2 Rh 120.5(5)
C1 C2 C3 C4 0.1(5)
C7 C2 C3 C4 -175.5(5)
Rh C2 C3 C4 61.5(3)
C1 C2 C3 C8 179.3(5)
C7 C2 C3 C8 3.8(8)
Rh C2 C3 C8 -119.3(5)
C1 C2 C3 Rh -61.4(3)
C7 C2 C3 Rh 123.0(5)
C2 C3 C4 C5 -1.4(5)
C8 C3 C4 C5 179.3(5)
Rh C3 C4 C5 59.9(3)
C2 C3 C4 C9 -178.3(5)
C8 C3 C4 C9 2.4(8)
Rh C3 C4 C9 -117.0(5)
C2 C3 C4 Rh -61.3(3)
C8 C3 C4 Rh 119.5(5)
C2 C1 C5 C4 -2.1(5)
C6 C1 C5 C4 177.9(5)
Rh C1 C5 C4 -61.7(3)
C2 C1 C5 C10 -177.5(5)
C6 C1 C5 C10 2.6(9)
Rh C1 C5 C10 123.0(5)
C2 C1 C5 Rh 59.6(3)
C6 C1 C5 Rh -120.4(5)
C3 C4 C5 C1 2.2(5)
C9 C4 C5 C1 179.1(5)
Rh C4 C5 C1 62.2(3)
C3 C4 C5 C10 177.6(5)
C9 C4 C5 C10 -5.5(8)
Rh C4 C5 C10 -122.4(5)
C3 C4 C5 Rh -60.0(3)
C9 C4 C5 Rh 116.9(5)
Rh O1 C11 O2 169.2(4)
Rh O1 C11 C12 -6.3(5)
Rh N C12 C13 -68.8(4)
Rh N C12 C11 49.9(4)
O2 C11 C12 N 153.7(5)
O1 C11 C12 N -30.5(6)
O2 C11 C12 C13 -88.7(6)
O1 C11 C12 C13 87.0(5)
N C12 C13 S 54.6(5)
C11 C12 C13 S -62.8(5)
C14 S C13 C12 93.5(4)
Rh S C13 C12 -14.1(4)
C13 S C14 C15 54.4(4)
Rh S C14 C15 154.8(3)
S C14 C15 C20 -105.3(5)
S C14 C15 C16 74.5(6)
C20 C15 C16 C17 1.2(8)
C14 C15 C16 C17 -178.6(5)
C15 C16 C17 C18 -1.2(8)
C16 C17 C18 C19 -0.4(9)
C17 C18 C19 C20 2.1(9)
C16 C15 C20 C19 0.5(8)
C14 C15 C20 C19 -179.7(5)
C18 C19 C20 C15 -2.1(9)
